data_7132195
loop_
_publ_author_name
'kinoshita, Naoya'
'Maruyama, Atsuya'
'Shirahata, Takashi'
'Naito, Toshio'
'Misaki, Yohji'

_publ_section_title
;
 A Triad Molecular Conductor: Simultaneous Control of Charge and Molecular
 Arrangements
;
_journal_name_full 'Chemical Communications'
_journal_paper_doi 10.1039/D3CC03198E
_journal_year 2023
_chemical_formula_moiety 'C24 H16 S16 Se4, F6 P'
_chemical_formula_sum 'C24 H16 F6 P S16 Se4'
_chemical_formula_weight 1278.14
_space_group_crystal_system monoclinic
_space_group_IT_number 15
_space_group_name_Hall '-C 2yc'
_space_group_name_H-M_alt 'C 1 2/c 1'
_atom_sites_solution_hydrogens geom
_atom_sites_solution_primary dual
_audit_creation_date 2023-09-06
_audit_creation_method
;
Olex2 1.5
(compiled 2023.08.24 svn.re1ec1418 for OlexSys, GUI svn.r6817)
;
_audit_update_record
;
2023-10-06 deposited with the CCDC.	2023-10-10 downloaded from the CCDC.
;
_cell_angle_alpha 90
_cell_angle_beta 110.051(5)
_cell_angle_gamma 90
_cell_formula_units_Z 4
_cell_length_a 11.2465(5)
_cell_length_b 28.5788(11)
_cell_length_c 12.6059(6)
_cell_measurement_reflns_used 2995
_cell_measurement_temperature 100
_cell_measurement_theta_max 28.8840
_cell_measurement_theta_min 2.0200
_cell_volume 3806.1(3)
_computing_cell_refinement 'CrysAlisPro 1.171.42.49 (Rigaku OD, 2022)'
_computing_data_collection 'CrysAlisPro 1.171.42.49 (Rigaku OD, 2022)'
_computing_data_reduction 'CrysAlisPro 1.171.42.49 (Rigaku OD, 2022)'
_computing_molecular_graphics 'Olex2 1.5 (Dolomanov et al., 2009)'
_computing_publication_material 'Olex2 1.5 (Dolomanov et al., 2009)'
_computing_structure_refinement 'SHELXL 2019/3 (Sheldrick, 2015)'
_computing_structure_solution 'SHELXT 2018/2 (Sheldrick, 2018)'
_diffrn_ambient_temperature 100
_diffrn_detector 'Hybrid Pixel Array Detector'
_diffrn_detector_area_resol_mean 10.0000
_diffrn_measured_fraction_theta_full 0.999
_diffrn_measured_fraction_theta_max 0.997
_diffrn_measurement_details
;
List of Runs (angles in degrees, time in seconds):

  # Type    Start    End  Width  t~exp~   \w     \q     \k     \f   Frames
#--------------------------------------------------------------------------
  1  \w    -64.00  10.10   0.30   16.00    --  -20.40  57.00 -90.00  247
  2  \w   -110.00 -68.90   0.30   16.00    --  -20.40  38.00  90.00  137
  3  \w     -4.00  68.90   0.30   16.00    --  -20.40  38.00  90.00  243
  4  \w    -95.00  37.00   0.30   16.00    --  -20.40  38.00-120.00  440
;
_diffrn_measurement_device 'four-circle diffractometer'
_diffrn_measurement_device_type 'XtaLAB AFC11 (RINC): Kappa single'
_diffrn_measurement_method '\w scans'
_diffrn_orient_matrix_type 'CrysAlisPro convention (1999,Acta A55,543-557)'
_diffrn_orient_matrix_UB_11 -0.0373574000
_diffrn_orient_matrix_UB_12 0.0206050000
_diffrn_orient_matrix_UB_13 -0.0141686000
_diffrn_orient_matrix_UB_21 0.0476138000
_diffrn_orient_matrix_UB_22 0.0125130000
_diffrn_orient_matrix_UB_23 0.0423494000
_diffrn_orient_matrix_UB_31 0.0291372000
_diffrn_orient_matrix_UB_32 0.0058972000
_diffrn_orient_matrix_UB_33 -0.0399044000
_diffrn_radiation_monochromator mirror
_diffrn_radiation_probe x-ray
_diffrn_radiation_type 'Mo K\a'
_diffrn_radiation_wavelength 0.71073
_diffrn_reflns_av_R_equivalents 0.0218
_diffrn_reflns_av_unetI/netI 0.0332
_diffrn_reflns_Laue_measured_fraction_full 0.999
_diffrn_reflns_Laue_measured_fraction_max 0.997
_diffrn_reflns_limit_h_max 14
_diffrn_reflns_limit_h_min -12
_diffrn_reflns_limit_k_max 34
_diffrn_reflns_limit_k_min -37
_diffrn_reflns_limit_l_max 15
_diffrn_reflns_limit_l_min -16
_diffrn_reflns_number 11250
_diffrn_reflns_point_group_measured_fraction_full 0.999
_diffrn_reflns_point_group_measured_fraction_max 0.997
_diffrn_reflns_theta_full 25.242
_diffrn_reflns_theta_max 27.483
_diffrn_reflns_theta_min 2.055
_diffrn_source 'Rotating-anode X-ray tube'
_diffrn_source_type 'Rigaku (Mo) X-ray Source'
_exptl_absorpt_coefficient_mu 4.830
_exptl_absorpt_correction_T_max 0.722
_exptl_absorpt_correction_T_min 0.322
_exptl_absorpt_correction_type analytical
_exptl_absorpt_process_details
;
CrysAlisPro 1.171.42.49 (Rigaku Oxford Diffraction, 2022)
Analytical numeric absorption correction using a multifaceted crystal
model based on expressions derived by R.C. Clark & J.S. Reid.
(Clark, R. C. & Reid, J. S. (1995). Acta Cryst. A51, 887-897)
Empirical absorption correction using spherical harmonics,
implemented in SCALE3 ABSPACK scaling algorithm.
;
_exptl_crystal_colour black
_exptl_crystal_colour_primary black
_exptl_crystal_density_diffrn 2.231
_exptl_crystal_description plate
_exptl_crystal_F_000 2484
_exptl_crystal_size_max 0.22
_exptl_crystal_size_mid 0.113
_exptl_crystal_size_min 0.035
_refine_diff_density_max 1.066
_refine_diff_density_min -0.422
_refine_diff_density_rms 0.121
_refine_ls_extinction_method none
_refine_ls_goodness_of_fit_ref 1.122
_refine_ls_hydrogen_treatment constr
_refine_ls_matrix_type full
_refine_ls_number_parameters 233
_refine_ls_number_reflns 4362
_refine_ls_number_restraints 0
_refine_ls_restrained_S_all 1.122
_refine_ls_R_factor_all 0.0610
_refine_ls_R_factor_gt 0.0475
_refine_ls_shift/su_max 0.001
_refine_ls_shift/su_mean 0.000
_refine_ls_structure_factor_coef Fsqd
_refine_ls_weighting_details 'w=1/[\s^2^(Fo^2^)+(0.0347P)^2^+17.4282P] where P=(Fo^2^+2Fc^2^)/3'
_refine_ls_weighting_scheme calc
_refine_ls_wR_factor_gt 0.0892
_refine_ls_wR_factor_ref 0.0934
_reflns_Friedel_coverage 0.000
_reflns_number_gt 3740
_reflns_number_total 4362
_reflns_threshold_expression 'I > 2\s(I)'
_cod_data_source_file d3cc03198e2.cif
_cod_data_source_block exp_03_autored
_cod_database_code 7132195
_shelx_shelxl_version_number 2019/3
_chemical_oxdiff_formula 'C24 H16 F6 P1 S16 Se4'
_shelx_space_group_comment
;
The symmetry employed for this shelxl refinement is uniquely defined
by the following loop, which should always be used as a source of
symmetry information in preference to the above space-group names.
They are only intended as comments.
;
_shelx_estimated_absorpt_t_max 0.849
_shelx_estimated_absorpt_t_min 0.416
_olex2_refinement_description
;
1. Fixed Uiso
 At 1.2 times of:
  All C(H) groups, All C(H,H) groups
2.a Secondary CH2 refined with riding coordinates:
 C5(H5A,H5B), C6(H6A,H6B), C13(H13A,H13B)
2.b Aromatic/amide H refined with riding coordinates:
 C1(H1), C12(H12)
;
_olex2_submission_special_instructions 'No special instructions were received'
_oxdiff_exptl_absorpt_empirical_details
;
Empirical correction (ABSPACK) includes:
- Absorption correction using spherical harmonics
- Frame scaling
;
_oxdiff_exptl_absorpt_empirical_full_max 2.240
_oxdiff_exptl_absorpt_empirical_full_min 0.538

loop_
_space_group_symop_operation_xyz
'x, y, z'
'-x, y, -z+1/2'
'x+1/2, y+1/2, z'
'-x+1/2, y+1/2, -z+1/2'
'-x, -y, -z'
'x, -y, z-1/2'
'-x+1/2, -y+1/2, -z'
'x+1/2, -y+1/2, z-1/2'

loop_
_atom_site_label
_atom_site_type_symbol
_atom_site_fract_x
_atom_site_fract_y
_atom_site_fract_z
_atom_site_U_iso_or_equiv
_atom_site_adp_type
_atom_site_occupancy
_atom_site_site_symmetry_order
_atom_site_calc_flag
_atom_site_refinement_flags_posn
_atom_site_refinement_flags_adp
_atom_site_refinement_flags_occupancy
_atom_site_disorder_assembly
_atom_site_disorder_group
Se1 Se 0.46290(4) 0.46493(2) 0.36105(3) 0.02046(11) Uani 1 1 d . . . . .
Se2 Se 0.46731(4) 0.58336(2) 0.36247(4) 0.02388(12) Uani 1 1 d . . . . .
S1 S 0.76792(11) 0.37246(4) 0.54110(9) 0.0257(2) Uani 1 1 d . . . . .
S2 S 0.84888(11) 0.36773(4) 0.29547(9) 0.0248(2) Uani 1 1 d . . . . .
S3 S 0.81430(9) 0.47273(3) 0.53298(8) 0.01565(19) Uani 1 1 d . . . . .
S4 S 0.87873(9) 0.46958(3) 0.32613(8) 0.0171(2) Uani 1 1 d . . . . .
S5 S 0.81346(9) 0.58619(3) 0.52359(8) 0.0185(2) Uani 1 1 d . . . . .
S6 S 0.87654(9) 0.58203(3) 0.31616(8) 0.0198(2) Uani 1 1 d . . . . .
S7 S 0.47894(11) 0.69164(4) 0.37582(11) 0.0341(3) Uani 1 1 d . . . . .
S8 S 0.76927(10) 0.69125(3) 0.49945(10) 0.0270(2) Uani 1 1 d . . . . .
C1 C 0.4848(4) 0.40822(14) 0.2964(4) 0.0246(9) Uani 1 1 d . . . . .
H1 H 0.474326 0.379455 0.329924 0.029 Uiso 1 1 calc R U . . .
C2 C 0.500000 0.5007(2) 0.250000 0.0211(12) Uani 1 2 d S T P . .
C3 C 0.500000 0.5476(2) 0.250000 0.0231(12) Uani 1 2 d S T P . .
C4 C 0.4907(4) 0.64136(14) 0.3001(4) 0.0267(10) Uani 1 1 d . . . . .
C5 C 0.7619(4) 0.32322(13) 0.4499(3) 0.0201(8) Uani 1 1 d . . . . .
H5A H 0.765969 0.294007 0.493252 0.024 Uiso 1 1 calc R U . . .
H5B H 0.679554 0.323568 0.387190 0.024 Uiso 1 1 calc R U . . .
C6 C 0.8669(4) 0.32265(14) 0.4009(4) 0.0244(9) Uani 1 1 d . . . . .
H6A H 0.868629 0.291684 0.366231 0.029 Uiso 1 1 calc R U . . .
H6B H 0.948975 0.327030 0.462597 0.029 Uiso 1 1 calc R U . . .
C7 C 0.8082(4) 0.41817(12) 0.4690(3) 0.0162(8) Uani 1 1 d . . . . .
C8 C 0.8381(4) 0.41672(13) 0.3741(3) 0.0168(8) Uani 1 1 d . . . . .
C9 C 0.8444(3) 0.50383(13) 0.4263(3) 0.0147(7) Uani 1 1 d . . . . .
C10 C 0.8440(3) 0.55128(13) 0.4222(3) 0.0147(7) Uani 1 1 d . . . . .
C11 C 0.7988(4) 0.63813(13) 0.4445(3) 0.0199(8) Uani 1 1 d . . . . .
C12 C 0.8281(4) 0.63520(13) 0.3508(3) 0.0205(8) Uani 1 1 d . . . . .
H12 H 0.822442 0.661852 0.304220 0.025 Uiso 1 1 calc R U . . .
C13 C 0.6140(4) 0.68308(15) 0.5057(4) 0.0276(10) Uani 1 1 d . . . . .
H13A H 0.604228 0.704774 0.563368 0.033 Uiso 1 1 calc R U . . .
H13B H 0.609165 0.650876 0.532815 0.033 Uiso 1 1 calc R U . . .
P1 P 1.000000 0.74141(5) 0.250000 0.0207(3) Uani 1 2 d S T P . .
F1 F 1.000000 0.79732(12) 0.250000 0.0363(9) Uani 1 2 d S T P . .
F2 F 1.000000 0.68581(11) 0.250000 0.0346(9) Uani 1 2 d S T P . .
F3 F 1.0218(3) 0.74171(10) 0.3814(2) 0.0391(7) Uani 1 1 d . . . . .
F4 F 0.8501(2) 0.74137(9) 0.2227(2) 0.0316(6) Uani 1 1 d . . . . .

loop_
_atom_site_aniso_label
_atom_site_aniso_U_11
_atom_site_aniso_U_22
_atom_site_aniso_U_33
_atom_site_aniso_U_23
_atom_site_aniso_U_13
_atom_site_aniso_U_12
Se1 0.0208(2) 0.0188(2) 0.0219(2) -0.00005(16) 0.00745(17) 0.00112(16)
Se2 0.0214(2) 0.0164(2) 0.0321(3) -0.00164(17) 0.00703(18) 0.00197(17)
S1 0.0420(6) 0.0174(5) 0.0231(5) -0.0042(4) 0.0181(5) -0.0102(5)
S2 0.0346(6) 0.0212(5) 0.0222(5) -0.0081(4) 0.0142(5) -0.0062(5)
S3 0.0213(5) 0.0131(4) 0.0151(5) 0.0002(4) 0.0094(4) -0.0003(4)
S4 0.0206(5) 0.0178(5) 0.0152(5) -0.0002(4) 0.0091(4) -0.0004(4)
S5 0.0218(5) 0.0155(4) 0.0195(5) 0.0022(4) 0.0088(4) 0.0051(4)
S6 0.0212(5) 0.0200(5) 0.0199(5) 0.0063(4) 0.0093(4) 0.0032(4)
S7 0.0274(6) 0.0180(5) 0.0572(8) -0.0047(5) 0.0149(6) 0.0053(4)
S8 0.0278(5) 0.0152(5) 0.0387(6) -0.0033(4) 0.0125(5) -0.0013(4)
C1 0.030(2) 0.0130(18) 0.032(2) 0.0030(17) 0.012(2) 0.0019(17)
C2 0.017(3) 0.019(3) 0.026(3) 0.000 0.006(2) 0.000
C3 0.014(3) 0.017(3) 0.035(3) 0.000 0.004(2) 0.000
C4 0.018(2) 0.0135(18) 0.046(3) 0.0005(18) 0.008(2) 0.0028(16)
C5 0.022(2) 0.0121(17) 0.024(2) -0.0033(16) 0.0051(17) -0.0023(15)
C6 0.020(2) 0.021(2) 0.030(2) -0.0052(18) 0.0055(18) -0.0007(17)
C7 0.0193(19) 0.0104(17) 0.0179(19) -0.0015(15) 0.0050(16) -0.0036(15)
C8 0.0178(18) 0.0156(18) 0.0167(19) -0.0035(15) 0.0055(16) -0.0056(15)
C9 0.0117(17) 0.0192(18) 0.0126(19) 0.0007(15) 0.0034(15) 0.0008(15)
C10 0.0149(17) 0.0176(18) 0.0132(18) 0.0023(15) 0.0071(15) 0.0037(15)
C11 0.0182(19) 0.0124(18) 0.030(2) -0.0002(16) 0.0087(17) -0.0005(15)
C12 0.0185(19) 0.0145(18) 0.028(2) 0.0035(16) 0.0067(17) -0.0005(15)
C13 0.036(2) 0.019(2) 0.035(3) -0.0018(18) 0.022(2) 0.0020(18)
P1 0.0224(7) 0.0150(7) 0.0238(8) 0.000 0.0069(6) 0.000
F1 0.031(2) 0.0152(17) 0.046(2) 0.000 -0.0084(17) 0.000
F2 0.034(2) 0.0151(16) 0.063(3) 0.000 0.0269(19) 0.000
F3 0.0439(16) 0.0492(17) 0.0250(14) 0.0042(12) 0.0127(12) 0.0216(14)
F4 0.0230(13) 0.0269(13) 0.0438(16) 0.0078(12) 0.0101(12) 0.0029(11)

loop_
_atom_type_symbol
_atom_type_description
_atom_type_scat_dispersion_real
_atom_type_scat_dispersion_imag
_atom_type_scat_source
C C 0.0033 0.0016 'International Tables Vol C Tables 4.2.6.8 and 6.1.1.4'
H H 0.0000 0.0000 'International Tables Vol C Tables 4.2.6.8 and 6.1.1.4'
F F 0.0171 0.0103 'International Tables Vol C Tables 4.2.6.8 and 6.1.1.4'
P P 0.1023 0.0942 'International Tables Vol C Tables 4.2.6.8 and 6.1.1.4'
S S 0.1246 0.1234 'International Tables Vol C Tables 4.2.6.8 and 6.1.1.4'
Se Se -0.0929 2.2259 'International Tables Vol C Tables 4.2.6.8 and 6.1.1.4'

loop_
_exptl_crystal_face_index_h
_exptl_crystal_face_index_k
_exptl_crystal_face_index_l
_exptl_crystal_face_perp_dist
12 -1 -16 0.0826
1 40 -1 0.0047
1 -40 -1 0.0153
-7 2 -12 0.0361
-11 -10 16 0.1232
15 5 0 0.0255
-14 -5 -1 0.0766
9 -1 10 0.0666

loop_
_geom_angle_atom_site_label_1
_geom_angle_atom_site_label_2
_geom_angle_atom_site_label_3
_geom_angle
_geom_angle_site_symmetry_1
_geom_angle_site_symmetry_3
_geom_angle_publ_flag
C1 Se1 C2 92.91(19) . . ?
C3 Se2 C4 94.14(19) . . ?
C7 S1 C5 102.30(18) . . ?
C8 S2 C6 99.57(18) . . ?
C9 S3 C7 94.97(17) . . ?
C9 S4 C8 94.93(17) . . ?
C10 S5 C11 94.06(18) . . ?
C12 S6 C10 94.76(18) . . ?
C4 S7 C13 100.6(2) . . ?
C11 S8 C13 103.02(19) . . ?
Se1 C1 H1 120.1 . . ?
C1 C1 Se1 119.82(13) 2_655 . ?
C1 C1 H1 120.1 2_655 . ?
Se1 C2 Se1 114.5(3) . 2_655 ?
C3 C2 Se1 122.73(14) . 2_655 ?
C3 C2 Se1 122.73(14) . . ?
Se2 C3 Se2 114.2(3) . 2_655 ?
C2 C3 Se2 122.88(14) . 2_655 ?
C2 C3 Se2 122.88(14) . . ?
S7 C4 Se2 116.4(2) . . ?
C4 C4 Se2 118.51(14) 2_655 . ?
C4 C4 S7 125.02(15) 2_655 . ?
S1 C5 H5A 108.8 . . ?
S1 C5 H5B 108.8 . . ?
H5A C5 H5B 107.7 . . ?
C6 C5 S1 113.9(3) . . ?
C6 C5 H5A 108.8 . . ?
C6 C5 H5B 108.8 . . ?
S2 C6 H6A 109.0 . . ?
S2 C6 H6B 109.0 . . ?
C5 C6 S2 112.7(3) . . ?
C5 C6 H6A 109.0 . . ?
C5 C6 H6B 109.0 . . ?
H6A C6 H6B 107.8 . . ?
S1 C7 S3 114.0(2) . . ?
C8 C7 S1 129.0(3) . . ?
C8 C7 S3 117.0(3) . . ?
S2 C8 S4 114.9(2) . . ?
C7 C8 S2 128.0(3) . . ?
C7 C8 S4 117.0(3) . . ?
S3 C9 S4 115.1(2) . . ?
C10 C9 S3 122.7(3) . . ?
C10 C9 S4 122.2(3) . . ?
S6 C10 S5 114.8(2) . . ?
C9 C10 S5 122.9(3) . . ?
C9 C10 S6 122.3(3) . . ?
S8 C11 S5 120.0(2) . . ?
C12 C11 S5 116.4(3) . . ?
C12 C11 S8 123.0(3) . . ?
S6 C12 H12 120.8 . . ?
C11 C12 S6 118.4(3) . . ?
C11 C12 H12 120.8 . . ?
S7 C13 H13A 107.8 . . ?
S7 C13 H13B 107.8 . . ?
S8 C13 S7 117.8(2) . . ?
S8 C13 H13A 107.8 . . ?
S8 C13 H13B 107.8 . . ?
H13A C13 H13B 107.2 . . ?
F1 P1 F4 90.04(10) . . ?
F1 P1 F4 90.04(10) . 2_755 ?
F2 P1 F1 180.0 . . ?
F2 P1 F3 90.30(12) . 2_755 ?
F2 P1 F3 90.30(12) . . ?
F2 P1 F4 89.96(10) . 2_755 ?
F2 P1 F4 89.96(10) . . ?
F3 P1 F1 89.70(12) . . ?
F3 P1 F1 89.70(12) 2_755 . ?
F3 P1 F3 179.4(2) 2_755 . ?
F3 P1 F4 90.07(14) . 2_755 ?
F3 P1 F4 90.07(14) 2_755 . ?
F3 P1 F4 89.93(14) . . ?
F3 P1 F4 89.93(14) 2_755 2_755 ?
F4 P1 F4 179.9(2) . 2_755 ?

loop_
_geom_bond_atom_site_label_1
_geom_bond_atom_site_label_2
_geom_bond_distance
_geom_bond_site_symmetry_2
_geom_bond_publ_flag
Se1 C1 1.868(4) . ?
Se1 C2 1.892(3) . ?
Se2 C3 1.884(3) . ?
Se2 C4 1.891(4) . ?
S1 C5 1.804(4) . ?
S1 C7 1.738(4) . ?
S2 C6 1.812(4) . ?
S2 C8 1.743(4) . ?
S3 C7 1.746(4) . ?
S3 C9 1.739(4) . ?
S4 C8 1.745(4) . ?
S4 C9 1.743(4) . ?
S5 C10 1.745(4) . ?
S5 C11 1.764(4) . ?
S6 C10 1.741(4) . ?
S6 C12 1.720(4) . ?
S7 C4 1.755(4) . ?
S7 C13 1.828(5) . ?
S8 C11 1.747(4) . ?
S8 C13 1.790(4) . ?
C1 C1 1.326(8) 2_655 ?
C1 H1 0.9500 . ?
C2 C3 1.339(8) . ?
C4 C4 1.350(9) 2_655 ?
C5 H5A 0.9900 . ?
C5 H5B 0.9900 . ?
C5 C6 1.510(5) . ?
C6 H6A 0.9900 . ?
C6 H6B 0.9900 . ?
C7 C8 1.350(5) . ?
C9 C10 1.357(5) . ?
C11 C12 1.334(6) . ?
C12 H12 0.9500 . ?
C13 H13A 0.9900 . ?
C13 H13B 0.9900 . ?
P1 F1 1.598(4) . ?
P1 F2 1.589(3) . ?
P1 F3 1.590(2) . ?
P1 F3 1.590(2) 2_755 ?
P1 F4 1.601(2) . ?
P1 F4 1.601(2) 2_755 ?

loop_
_geom_torsion_atom_site_label_1
_geom_torsion_atom_site_label_2
_geom_torsion_atom_site_label_3
_geom_torsion_atom_site_label_4
_geom_torsion
_geom_torsion_site_symmetry_1
_geom_torsion_site_symmetry_2
_geom_torsion_site_symmetry_3
_geom_torsion_site_symmetry_4
_geom_torsion_publ_flag
Se1 C2 C3 Se2 1.64(2) . . . . ?
Se1 C2 C3 Se2 -178.36(2) . . . 2_655 ?
Se1 C2 C3 Se2 1.64(2) 2_655 . . 2_655 ?
Se1 C2 C3 Se2 -178.36(2) 2_655 . . . ?
S1 C5 C6 S2 -71.1(4) . . . . ?
S1 C7 C8 S2 -1.5(6) . . . . ?
S1 C7 C8 S4 -178.1(2) . . . . ?
S3 C7 C8 S2 176.4(2) . . . . ?
S3 C7 C8 S4 -0.3(4) . . . . ?
S3 C9 C10 S5 0.1(5) . . . . ?
S3 C9 C10 S6 179.0(2) . . . . ?
S4 C9 C10 S5 -178.4(2) . . . . ?
S4 C9 C10 S6 0.5(5) . . . . ?
S5 C11 C12 S6 0.1(5) . . . . ?
S8 C11 C12 S6 171.1(2) . . . . ?
C1 Se1 C2 Se1 0.10(13) . . . 2_655 ?
C1 Se1 C2 C3 -179.90(13) . . . . ?
C2 Se1 C1 C1 -0.4(5) . . . 2_655 ?
C3 Se2 C4 S7 -177.1(2) . . . . ?
C3 Se2 C4 C4 5.7(5) . . . 2_655 ?
C4 Se2 C3 Se2 -1.51(12) . . . 2_655 ?
C4 Se2 C3 C2 178.49(12) . . . . ?
C4 S7 C13 S8 72.7(3) . . . . ?
C5 S1 C7 S3 177.0(2) . . . . ?
C5 S1 C7 C8 -5.1(4) . . . . ?
C6 S2 C8 S4 156.9(2) . . . . ?
C6 S2 C8 C7 -19.8(4) . . . . ?
C7 S1 C5 C6 41.1(3) . . . . ?
C7 S3 C9 S4 -9.7(2) . . . . ?
C7 S3 C9 C10 171.7(3) . . . . ?
C8 S2 C6 C5 55.0(3) . . . . ?
C8 S4 C9 S3 9.6(2) . . . . ?
C8 S4 C9 C10 -171.8(3) . . . . ?
C9 S3 C7 S1 -175.8(2) . . . . ?
C9 S3 C7 C8 6.0(3) . . . . ?
C9 S4 C8 S2 177.3(2) . . . . ?
C9 S4 C8 C7 -5.6(3) . . . . ?
C10 S5 C11 S8 -178.6(2) . . . . ?
C10 S5 C11 C12 -7.4(3) . . . . ?
C10 S6 C12 C11 7.3(4) . . . . ?
C11 S5 C10 S6 12.1(2) . . . . ?
C11 S5 C10 C9 -168.9(3) . . . . ?
C11 S8 C13 S7 -81.2(3) . . . . ?
C12 S6 C10 S5 -12.2(2) . . . . ?
C12 S6 C10 C9 168.8(3) . . . . ?
C13 S7 C4 Se2 64.5(3) . . . . ?
C13 S7 C4 C4 -118.6(5) . . . 2_655 ?
C13 S8 C11 S5 -65.9(3) . . . . ?
C13 S8 C11 C12 123.4(4) . . . . ?

loop_
_exptl_oxdiff_crystal_face_indexfrac_h
_exptl_oxdiff_crystal_face_indexfrac_k
_exptl_oxdiff_crystal_face_indexfrac_l
_exptl_oxdiff_crystal_face_x
_exptl_oxdiff_crystal_face_y
_exptl_oxdiff_crystal_face_z
11.5796 -1.3596 -15.8545 -0.2360 -0.1371 0.9620
0.7356 40.1579 -1.4671 0.8208 0.4754 0.3168
0.7037 -40.2456 -0.5045 -0.8484 -0.4915 -0.1967
-7.0879 2.0310 -12.1800 0.4792 -0.8279 0.2915
-10.5277 -9.5629 15.9136 -0.0292 0.0530 -0.9982
14.8207 5.2445 -0.1885 -0.4429 0.7633 0.4703
-14.3440 -4.5140 -1.3364 0.4618 -0.7960 -0.3912
9.2063 -0.5007 10.0427 -0.4965 0.8574 -0.1355
